data_4111171
loop_
_publ_author_name
'Shigehisa Akine'
'Takanori Taniguchi'
'Tatsuya Nabeshima'

_publ_contact_author_address
;
Tsukuba, Ibaraki 305-8571, Japan
;
_publ_contact_author_email nabesima@chem.tsukuba.ac.jp
_publ_contact_author_fax +81-29-853-4507
_publ_contact_author_name 'Tatsuya Nabeshima'
_publ_contact_author_phone +81-29-853-4507
_publ_section_title
;
 Helical Metallohost-Guest Complexes via Site-Selective Transmetalation of
 Homotrinuclear Complexes
;
_journal_name_full 'Journal of the American Chemical Society'
_journal_page_first 15765
_journal_page_last 15774
_journal_paper_doi 10.1021/ja0646702
_journal_volume 128
_journal_year 2006
_chemical_formula_moiety C35H38Cl3N4O17YbZn2
_chemical_formula_sum 'C35 H38 Cl3 N4 O17 Yb Zn2'
_chemical_formula_weight 1196.82
_chemical_name_common '[LZn2Yb(OAc)3(H2O)] CHCl3'
_chemical_name_systematic
; 
 ? 
;
_space_group_IT_number 14
_symmetry_cell_setting monoclinic
_symmetry_space_group_name_Hall '-P 2yn'
_symmetry_space_group_name_H-M 'P 1 21/n 1'
_atom_sites_solution_hydrogens geom
_atom_sites_solution_primary direct
_atom_sites_solution_secondary difmap
_audit_creation_method SHELXL-97
_cell_angle_alpha 90.00
_cell_angle_beta 95.0519(8)
_cell_angle_gamma 90.00
_cell_formula_units_Z 4
_cell_length_a 13.646(3)
_cell_length_b 15.274(3)
_cell_length_c 19.810(4)
_cell_measurement_reflns_used 27982
_cell_measurement_temperature 120
_cell_measurement_theta_max 26.00
_cell_measurement_theta_min 3.06
_cell_volume 4112.9(15)
_computing_cell_refinement 'CrystalClear (Rigaku Corp., 2000)'
_computing_data_collection 'CrystalClear (Rigaku Corp., 2000)'
_computing_data_reduction 'CrystalClear (Rigaku Corp., 2000)'
_computing_molecular_graphics ORTEP-3
_computing_publication_material ORTEP-3
_computing_structure_refinement 'SHELXL-97 (Sheldrick, 1997)'
_computing_structure_solution 'DIRDIF99 (Beurskens et al., 1999)'
_diffrn_ambient_temperature 120
_diffrn_measured_fraction_theta_full 0.996
_diffrn_measured_fraction_theta_max 0.996
_diffrn_measurement_device_type 'Rigaku Mercury CCD diffractometer'
_diffrn_measurement_method CCD
_diffrn_radiation_monochromator graphite
_diffrn_radiation_source 'fine-focus sealed tube'
_diffrn_radiation_type MoK\a
_diffrn_radiation_wavelength 0.71069
_diffrn_reflns_av_R_equivalents 0.0467
_diffrn_reflns_av_sigmaI/netI 0.0571
_diffrn_reflns_limit_h_max 16
_diffrn_reflns_limit_h_min -16
_diffrn_reflns_limit_k_max 15
_diffrn_reflns_limit_k_min -18
_diffrn_reflns_limit_l_max 22
_diffrn_reflns_limit_l_min -24
_diffrn_reflns_number 27982
_diffrn_reflns_theta_full 26.00
_diffrn_reflns_theta_max 26.00
_diffrn_reflns_theta_min 3.06
_diffrn_standards_decay_% 0
_diffrn_standards_interval_count 0
_diffrn_standards_interval_time 0
_diffrn_standards_number 0
_exptl_absorpt_coefficient_mu 3.687
_exptl_absorpt_correction_T_max 0.5259
_exptl_absorpt_correction_T_min 0.2877
_exptl_absorpt_correction_type multi-scan
_exptl_absorpt_process_details 'CrystalClear (Rigaku Corp., 2000)'
_exptl_crystal_colour yellow
_exptl_crystal_density_diffrn 1.933
_exptl_crystal_description prismatic
_exptl_crystal_F_000 2372
_exptl_crystal_size_max 0.45
_exptl_crystal_size_mid 0.25
_exptl_crystal_size_min 0.20
_refine_diff_density_max 1.745
_refine_diff_density_min -1.616
_refine_diff_density_rms 0.155
_refine_ls_extinction_method none
_refine_ls_goodness_of_fit_ref 1.054
_refine_ls_hydrogen_treatment mixed
_refine_ls_matrix_type full
_refine_ls_number_parameters 570
_refine_ls_number_reflns 8045
_refine_ls_number_restraints 4
_refine_ls_restrained_S_all 1.054
_refine_ls_R_factor_all 0.0467
_refine_ls_R_factor_gt 0.0406
_refine_ls_shift/su_max 0.001
_refine_ls_shift/su_mean 0.000
_refine_ls_structure_factor_coef Fsqd
_refine_ls_weighting_details 'calc w=1/[\s^2^(Fo^2^)+(0.0525P)^2^+11.3017P] where P=(Fo^2^+2Fc^2^)/3'
_refine_ls_weighting_scheme calc
_refine_ls_wR_factor_gt 0.1078
_refine_ls_wR_factor_ref 0.1114
_reflns_number_gt 7170
_reflns_number_total 8045
_reflns_threshold_expression >2sigma(I)
_cod_data_source_file ja0646702si20060630_084019.cif
_cod_data_source_block LZn2Yb
_cod_original_cell_volume 4112.8(15)
_cod_database_code 4111171

loop_
_symmetry_equiv_pos_as_xyz
'x, y, z'
'-x+1/2, y+1/2, -z+1/2'
'-x, -y, -z'
'x-1/2, -y-1/2, z-1/2'

loop_
_atom_site_label
_atom_site_type_symbol
_atom_site_fract_x
_atom_site_fract_y
_atom_site_fract_z
_atom_site_U_iso_or_equiv
_atom_site_adp_type
_atom_site_occupancy
_atom_site_symmetry_multiplicity
_atom_site_calc_flag
_atom_site_refinement_flags
Yb1 Yb 0.246682(14) 0.368234(13) 0.331983(10) 0.01393(8) Uani 1 1 d .
Zn1 Zn 0.48809(4) 0.41424(4) 0.29719(3) 0.01663(14) Uani 1 1 d .
Zn2 Zn 0.17402(4) 0.35898(4) 0.51720(3) 0.01680(14) Uani 1 1 d .
C1 C 0.3900(4) 0.3485(4) 0.1398(3) 0.0216(11) Uani 1 1 d .
C2 C 0.3414(3) 0.3217(3) 0.1957(2) 0.0167(10) Uani 1 1 d .
C3 C 0.2653(4) 0.2606(3) 0.1862(3) 0.0189(10) Uani 1 1 d .
C4 C 0.2387(4) 0.2254(3) 0.1230(3) 0.0222(11) Uani 1 1 d .
H1 H 0.1877 0.1829 0.1173 0.027 Uiso 1 1 calc R
C5 C 0.2874(4) 0.2529(4) 0.0674(3) 0.0307(13) Uani 1 1 d .
H2 H 0.2688 0.2292 0.0238 0.037 Uiso 1 1 calc R
C6 C 0.3612(4) 0.3132(4) 0.0749(3) 0.0288(13) Uani 1 1 d .
H3 H 0.3933 0.3316 0.0366 0.035 Uiso 1 1 calc R
O1 O 0.3614(3) 0.3541(2) 0.25781(17) 0.0186(7) Uani 1 1 d .
O2 O 0.2212(2) 0.2417(2) 0.24486(18) 0.0196(7) Uani 1 1 d .
C7 C 0.1431(4) 0.1797(3) 0.2399(3) 0.0264(12) Uani 1 1 d .
H4 H 0.1638 0.1271 0.2166 0.040 Uiso 1 1 calc R
H5 H 0.0854 0.2052 0.2143 0.040 Uiso 1 1 calc R
H6 H 0.1264 0.1640 0.2855 0.040 Uiso 1 1 calc R
C8 C 0.4590(4) 0.4197(4) 0.1434(3) 0.0262(12) Uani 1 1 d .
H7 H 0.4770 0.4428 0.1017 0.031 Uiso 1 1 calc R
N1 N 0.4983(3) 0.4547(3) 0.1980(2) 0.0241(10) Uani 1 1 d .
O3 O 0.5485(3) 0.5350(3) 0.1832(2) 0.0337(10) Uani 1 1 d .
C9 C 0.6540(4) 0.5248(4) 0.1941(3) 0.0339(14) Uani 1 1 d .
H8 H 0.6855 0.5802 0.1818 0.041 Uiso 1 1 calc R
H9 H 0.6747 0.4787 0.1632 0.041 Uiso 1 1 calc R
C10 C 0.6911(4) 0.5011(4) 0.2656(3) 0.0254(12) Uani 1 1 d .
H10 H 0.6710 0.4402 0.2747 0.031 Uiso 1 1 calc R
H11 H 0.7640 0.5028 0.2696 0.031 Uiso 1 1 calc R
O4 O 0.6564(3) 0.5570(3) 0.3156(2) 0.0287(9) Uani 1 1 d .
N2 N 0.5667(3) 0.5263(3) 0.3386(2) 0.0205(9) Uani 1 1 d .
C11 C 0.5443(4) 0.5730(3) 0.3885(3) 0.0204(11) Uani 1 1 d .
H12 H 0.5869 0.6206 0.4011 0.025 Uiso 1 1 calc R
C12 C 0.4611(3) 0.5608(3) 0.4277(3) 0.0184(10) Uani 1 1 d .
C13 C 0.3904(3) 0.4949(3) 0.4146(2) 0.0166(10) Uani 1 1 d .
C14 C 0.3110(3) 0.4869(3) 0.4571(2) 0.0157(10) Uani 1 1 d .
C15 C 0.3064(4) 0.5458(3) 0.5110(2) 0.0173(10) Uani 1 1 d .
C16 C 0.3793(4) 0.6113(3) 0.5229(3) 0.0191(10) Uani 1 1 d .
H13 H 0.3756 0.6507 0.5597 0.023 Uiso 1 1 calc R
C17 C 0.4548(4) 0.6185(3) 0.4827(3) 0.0219(11) Uani 1 1 d .
H14 H 0.5033 0.6626 0.4917 0.026 Uiso 1 1 calc R
O5 O 0.3910(2) 0.4387(2) 0.36421(17) 0.0167(7) Uani 1 1 d .
O6 O 0.2450(2) 0.4236(2) 0.44256(16) 0.0156(7) Uani 1 1 d .
C18 C 0.2313(4) 0.5427(3) 0.5586(2) 0.0192(10) Uani 1 1 d .
H15 H 0.2334 0.5873 0.5921 0.023 Uiso 1 1 calc R
N3 N 0.1625(3) 0.4857(3) 0.5598(2) 0.0199(9) Uani 1 1 d .
O7 O 0.1145(3) 0.4992(3) 0.61956(19) 0.0269(9) Uani 1 1 d .
C19 C 0.0105(4) 0.4878(4) 0.6088(3) 0.0302(13) Uani 1 1 d .
H16 H -0.0151 0.5270 0.5715 0.036 Uiso 1 1 calc R
H17 H -0.0194 0.5064 0.6503 0.036 Uiso 1 1 calc R
C20 C -0.0226(4) 0.3959(4) 0.5917(3) 0.0273(12) Uani 1 1 d .
H18 H -0.0941 0.3911 0.5961 0.033 Uiso 1 1 calc R
H19 H -0.0113 0.3832 0.5440 0.033 Uiso 1 1 calc R
O8 O 0.0283(3) 0.3323(3) 0.63469(19) 0.0283(9) Uani 1 1 d .
N4 N 0.1207(3) 0.3114(3) 0.6104(2) 0.0219(9) Uani 1 1 d .
C21 C 0.1688(4) 0.2608(3) 0.6526(3) 0.0233(11) Uani 1 1 d .
H20 H 0.1387 0.2457 0.6925 0.028 Uiso 1 1 calc R
C22 C 0.2656(4) 0.2240(3) 0.6449(3) 0.0215(11) Uani 1 1 d .
C23 C 0.3135(4) 0.2288(3) 0.5847(3) 0.0186(10) Uani 1 1 d .
C24 C 0.4040(4) 0.1840(3) 0.5839(3) 0.0205(11) Uani 1 1 d .
C25 C 0.4493(4) 0.1442(4) 0.6410(3) 0.0276(13) Uani 1 1 d .
H21 H 0.5118 0.1173 0.6395 0.033 Uiso 1 1 calc R
C26 C 0.4025(5) 0.1439(4) 0.7010(3) 0.0344(15) Uani 1 1 d .
H22 H 0.4337 0.1177 0.7408 0.041 Uiso 1 1 calc R
C27 C 0.3117(4) 0.1814(4) 0.7022(3) 0.0310(13) Uani 1 1 d .
H23 H 0.2790 0.1786 0.7425 0.037 Uiso 1 1 calc R
O9 O 0.2783(2) 0.2716(2) 0.53009(17) 0.0198(7) Uani 1 1 d D
O10 O 0.4414(3) 0.1845(2) 0.52161(19) 0.0234(8) Uani 1 1 d .
C28 C 0.5301(4) 0.1362(4) 0.5155(3) 0.0322(14) Uani 1 1 d .
H24 H 0.5199 0.0748 0.5275 0.048 Uiso 1 1 calc R
H25 H 0.5833 0.1610 0.5462 0.048 Uiso 1 1 calc R
H26 H 0.5479 0.1397 0.4687 0.048 Uiso 1 1 calc R
O11 O 0.1510(3) 0.4221(2) 0.23571(19) 0.0288(9) Uani 1 1 d .
O12 O 0.1988(3) 0.5136(2) 0.31588(18) 0.0244(8) Uani 1 1 d .
C29 C 0.1521(4) 0.4984(3) 0.2604(3) 0.0232(11) Uani 1 1 d .
C30 C 0.0966(5) 0.5714(4) 0.2236(3) 0.0400(16) Uani 1 1 d .
H27 H 0.1434 0.6133 0.2071 0.060 Uiso 1 1 calc R
H28 H 0.0553 0.6011 0.2546 0.060 Uiso 1 1 calc R
H29 H 0.0550 0.5474 0.1852 0.060 Uiso 1 1 calc R
O13 O 0.1049(3) 0.3108(2) 0.35756(18) 0.0241(8) Uani 1 1 d .
O14 O 0.0582(3) 0.3104(2) 0.46251(18) 0.0248(8) Uani 1 1 d .
C31 C 0.0456(3) 0.2930(3) 0.4000(3) 0.0184(10) Uani 1 1 d .
C32 C -0.0487(4) 0.2473(4) 0.3759(3) 0.0294(13) Uani 1 1 d .
H30 H -0.0337 0.1941 0.3512 0.044 Uiso 1 1 calc R
H31 H -0.0894 0.2863 0.3459 0.044 Uiso 1 1 calc R
H32 H -0.0844 0.2318 0.4150 0.044 Uiso 1 1 calc R
O15 O 0.5862(2) 0.3193(2) 0.30482(18) 0.0216(8) Uani 1 1 d .
O16 O 0.5024(3) 0.2299(2) 0.3674(2) 0.0269(9) Uani 1 1 d D
C33 C 0.5724(4) 0.2472(3) 0.3356(3) 0.0204(11) Uani 1 1 d .
C34 C 0.6537(4) 0.1797(4) 0.3329(3) 0.0361(15) Uani 1 1 d .
H33 H 0.6993 0.1843 0.3738 0.054 Uiso 1 1 calc R
H34 H 0.6894 0.1902 0.2928 0.054 Uiso 1 1 calc R
H35 H 0.6249 0.1208 0.3302 0.054 Uiso 1 1 calc R
O17 O 0.3158(2) 0.2535(2) 0.39482(17) 0.0191(7) Uani 1 1 d D
H36 H 0.313(4) 0.260(4) 0.4441(10) 0.029 Uiso 1 1 d D
H37 H 0.3857(16) 0.244(4) 0.387(3) 0.029 Uiso 1 1 d D
Cl1 Cl 0.2638(2) 0.01693(19) 0.39741(12) 0.0859(8) Uani 1 1 d .
Cl2 Cl 0.27861(19) -0.01100(16) 0.54003(12) 0.0723(6) Uani 1 1 d .
Cl3 Cl 0.1179(2) 0.09170(18) 0.48054(18) 0.0960(9) Uani 1 1 d .
C35 C 0.2401(7) 0.0619(6) 0.4755(4) 0.061(2) Uani 1 1 d .
H38 H 0.2809 0.1161 0.4824 0.073 Uiso 1 1 calc R

loop_
_atom_site_aniso_label
_atom_site_aniso_U_11
_atom_site_aniso_U_22
_atom_site_aniso_U_33
_atom_site_aniso_U_23
_atom_site_aniso_U_13
_atom_site_aniso_U_12
Yb1 0.01208(12) 0.01344(14) 0.01607(13) -0.00197(7) 0.00019(8) -0.00088(7)
Zn1 0.0131(3) 0.0162(3) 0.0206(3) -0.0001(2) 0.0012(2) -0.0012(2)
Zn2 0.0154(3) 0.0177(3) 0.0173(3) -0.0010(2) 0.0017(2) 0.0014(2)
C1 0.021(3) 0.024(3) 0.020(3) -0.002(2) 0.000(2) 0.000(2)
C2 0.017(2) 0.019(3) 0.014(2) -0.0021(19) -0.0009(18) 0.0034(19)
C3 0.023(3) 0.016(3) 0.018(3) -0.003(2) 0.002(2) 0.000(2)
C4 0.025(3) 0.020(3) 0.020(3) -0.006(2) -0.004(2) -0.001(2)
C5 0.037(3) 0.033(3) 0.022(3) -0.010(2) 0.001(2) -0.001(3)
C6 0.034(3) 0.037(3) 0.017(3) -0.002(2) 0.004(2) -0.001(3)
O1 0.0183(18) 0.0236(19) 0.0143(18) -0.0041(14) 0.0037(14) -0.0022(14)
O2 0.0191(17) 0.0191(19) 0.0208(19) -0.0022(14) 0.0032(14) -0.0047(14)
C7 0.026(3) 0.020(3) 0.035(3) -0.008(2) 0.009(2) -0.010(2)
C8 0.024(3) 0.029(3) 0.026(3) 0.006(2) 0.005(2) -0.003(2)
N1 0.023(2) 0.020(2) 0.030(3) 0.0065(19) 0.0012(19) -0.0094(18)
O3 0.029(2) 0.030(2) 0.041(2) 0.0138(19) -0.0060(18) -0.0146(17)
C9 0.025(3) 0.038(3) 0.039(4) 0.009(3) 0.005(2) -0.013(3)
C10 0.015(2) 0.025(3) 0.036(3) 0.000(2) 0.004(2) -0.003(2)
O4 0.0182(18) 0.028(2) 0.040(2) -0.0039(18) 0.0055(16) -0.0115(16)
N2 0.0113(19) 0.020(2) 0.030(2) 0.0028(19) -0.0019(17) -0.0045(16)
C11 0.017(2) 0.014(3) 0.029(3) 0.002(2) -0.006(2) -0.0015(19)
C12 0.015(2) 0.016(3) 0.023(3) 0.001(2) -0.0051(19) 0.0013(19)
C13 0.017(2) 0.012(2) 0.020(3) 0.0002(19) -0.0046(19) 0.0018(18)
C14 0.016(2) 0.014(2) 0.016(2) 0.0013(19) -0.0023(19) 0.0036(18)
C15 0.023(2) 0.013(2) 0.016(2) -0.0009(19) -0.0021(19) 0.0034(19)
C16 0.028(3) 0.011(2) 0.017(3) -0.004(2) -0.004(2) 0.004(2)
C17 0.021(3) 0.016(3) 0.026(3) 0.000(2) -0.009(2) -0.003(2)
O5 0.0150(16) 0.0155(17) 0.0195(18) -0.0068(14) 0.0011(13) -0.0012(13)
O6 0.0166(16) 0.0140(17) 0.0159(17) -0.0024(13) -0.0001(13) -0.0018(13)
C18 0.025(3) 0.015(3) 0.016(3) -0.0032(19) -0.003(2) 0.004(2)
N3 0.022(2) 0.020(2) 0.018(2) -0.0047(17) 0.0039(17) 0.0056(18)
O7 0.0221(19) 0.033(2) 0.026(2) -0.0079(17) 0.0080(16) -0.0004(16)
C19 0.024(3) 0.030(3) 0.038(3) -0.003(3) 0.009(2) 0.009(2)
C20 0.020(3) 0.033(3) 0.030(3) -0.004(2) 0.007(2) 0.002(2)
O8 0.0227(19) 0.034(2) 0.031(2) 0.0000(18) 0.0152(16) 0.0028(17)
N4 0.018(2) 0.025(2) 0.024(2) -0.0023(19) 0.0075(18) 0.0015(18)
C21 0.026(3) 0.023(3) 0.022(3) -0.002(2) 0.007(2) -0.004(2)
C22 0.025(3) 0.017(3) 0.022(3) 0.003(2) 0.000(2) -0.001(2)
C23 0.019(2) 0.017(3) 0.020(3) -0.004(2) 0.002(2) -0.001(2)
C24 0.023(3) 0.015(3) 0.023(3) 0.001(2) -0.001(2) -0.002(2)
C25 0.024(3) 0.027(3) 0.031(3) 0.002(2) -0.003(2) 0.004(2)
C26 0.044(4) 0.034(4) 0.024(3) 0.008(2) -0.003(3) 0.014(3)
C27 0.040(3) 0.034(3) 0.019(3) 0.005(2) 0.005(2) 0.005(3)
O9 0.0223(18) 0.0218(19) 0.0157(18) 0.0034(14) 0.0037(14) 0.0069(15)
O10 0.0205(18) 0.022(2) 0.029(2) 0.0048(16) 0.0056(15) 0.0068(15)
C28 0.028(3) 0.032(4) 0.037(4) 0.008(2) 0.006(3) 0.012(2)
O11 0.036(2) 0.023(2) 0.025(2) -0.0035(16) -0.0089(17) 0.0086(17)
O12 0.032(2) 0.0177(19) 0.022(2) 0.0004(15) -0.0049(16) 0.0016(15)
C29 0.021(3) 0.023(3) 0.026(3) 0.002(2) 0.004(2) 0.000(2)
C30 0.044(4) 0.029(3) 0.044(4) 0.009(3) -0.014(3) 0.005(3)
O13 0.0205(18) 0.027(2) 0.025(2) -0.0081(16) 0.0054(15) -0.0066(15)
O14 0.0188(18) 0.030(2) 0.025(2) -0.0034(16) 0.0004(15) -0.0052(15)
C31 0.014(2) 0.020(3) 0.022(3) -0.002(2) 0.0016(19) 0.0019(19)
C32 0.022(3) 0.039(3) 0.027(3) -0.004(3) 0.004(2) -0.008(2)
O15 0.0195(18) 0.020(2) 0.025(2) 0.0035(15) 0.0059(15) 0.0051(14)
O16 0.0222(19) 0.025(2) 0.035(2) 0.0024(17) 0.0114(17) 0.0017(15)
C33 0.021(3) 0.020(3) 0.020(3) -0.003(2) 0.001(2) 0.003(2)
C34 0.034(3) 0.029(3) 0.048(4) 0.010(3) 0.015(3) 0.013(3)
O17 0.0196(17) 0.0192(18) 0.0181(18) 0.0006(14) 0.0001(14) 0.0048(14)
Cl1 0.109(2) 0.0969(19) 0.0542(13) -0.0090(13) 0.0197(13) -0.0428(16)
Cl2 0.0861(16) 0.0668(14) 0.0651(14) 0.0075(11) 0.0129(12) 0.0140(12)
Cl3 0.0682(16) 0.0727(17) 0.143(3) -0.0152(17) -0.0127(16) 0.0111(13)
C35 0.074(6) 0.055(5) 0.052(5) -0.001(4) -0.004(4) -0.007(4)

loop_
_atom_type_symbol
_atom_type_description
_atom_type_scat_dispersion_real
_atom_type_scat_dispersion_imag
_atom_type_scat_source
C C 0.0033 0.0016 'International Tables Vol C Tables 4.2.6.8 and 6.1.1.4'
H H 0.0000 0.0000 'International Tables Vol C Tables 4.2.6.8 and 6.1.1.4'
N N 0.0061 0.0033 'International Tables Vol C Tables 4.2.6.8 and 6.1.1.4'
O O 0.0106 0.0060 'International Tables Vol C Tables 4.2.6.8 and 6.1.1.4'
Zn Zn 0.2839 1.4301 'International Tables Vol C Tables 4.2.6.8 and 6.1.1.4'
Yb Yb -0.3850 5.5486 'International Tables Vol C Tables 4.2.6.8 and 6.1.1.4'
Cl Cl 0.1484 0.1585 'International Tables Vol C Tables 4.2.6.8 and 6.1.1.4'

loop_
_geom_angle_atom_site_label_1
_geom_angle_atom_site_label_2
_geom_angle_atom_site_label_3
_geom_angle
O13 Yb1 O1 141.33(13)
O13 Yb1 O5 150.22(12)
O1 Yb1 O5 66.15(12)
O13 Yb1 O17 84.25(13)
O1 Yb1 O17 90.27(12)
O5 Yb1 O17 84.58(12)
O13 Yb1 O12 99.69(14)
O1 Yb1 O12 101.81(13)
O5 Yb1 O12 79.24(12)
O17 Yb1 O12 153.67(12)
O13 Yb1 O6 81.32(12)
O1 Yb1 O6 135.06(12)
O5 Yb1 O6 69.46(11)
O17 Yb1 O6 78.89(12)
O12 Yb1 O6 76.04(12)
O13 Yb1 O11 83.75(14)
O1 Yb1 O11 82.70(14)
O5 Yb1 O11 117.58(13)
O17 Yb1 O11 150.73(13)
O12 Yb1 O11 55.18(13)
O6 Yb1 O11 125.24(12)
O13 Yb1 O2 77.86(12)
O1 Yb1 O2 63.52(11)
O5 Yb1 O2 126.75(11)
O17 Yb1 O2 79.47(12)
O12 Yb1 O2 126.85(12)
O6 Yb1 O2 151.24(11)
O11 Yb1 O2 71.94(12)
O13 Yb1 C29 91.41(15)
O1 Yb1 C29 93.18(14)
O5 Yb1 C29 99.22(14)
O17 Yb1 C29 175.66(14)
O12 Yb1 C29 27.33(14)
O6 Yb1 C29 100.41(14)
O11 Yb1 C29 27.86(15)
O2 Yb1 C29 99.73(14)
O13 Yb1 C13 130.20(13)
O1 Yb1 C13 87.74(13)
O5 Yb1 C13 22.11(12)
O17 Yb1 C13 88.85(12)
O12 Yb1 C13 68.62(12)
O6 Yb1 C13 49.02(12)
O11 Yb1 C13 119.05(13)
O2 Yb1 C13 148.60(12)
C29 Yb1 C13 93.91(14)
O13 Yb1 C14 103.68(13)
O1 Yb1 C14 114.19(12)
O5 Yb1 C14 48.10(12)
O17 Yb1 C14 86.54(12)
O12 Yb1 C14 67.20(12)
O6 Yb1 C14 22.99(12)
O11 Yb1 C14 122.27(12)
O2 Yb1 C14 165.73(11)
C29 Yb1 C14 94.43(14)
C13 Yb1 C14 26.56(13)
O13 Yb1 C2 122.22(13)
O1 Yb1 C2 20.66(12)
O5 Yb1 C2 86.43(12)
O17 Yb1 C2 96.37(12)
O12 Yb1 C2 103.14(13)
O6 Yb1 C2 155.70(12)
O11 Yb1 C2 68.23(13)
O2 Yb1 C2 46.20(12)
C29 Yb1 C2 86.00(14)
C13 Yb1 C2 107.54(13)
C14 Yb1 C2 134.09(13)
O15 Zn1 O5 125.05(14)
O15 Zn1 O1 104.14(15)
O5 Zn1 O1 75.49(13)
O15 Zn1 N1 100.94(16)
O5 Zn1 N1 132.77(16)
O1 Zn1 N1 84.14(15)
O15 Zn1 N2 104.16(15)
O5 Zn1 N2 86.27(15)
O1 Zn1 N2 151.60(15)
N1 Zn1 N2 92.95(17)
O15 Zn1 Yb1 118.86(10)
O5 Zn1 Yb1 38.06(9)
O1 Zn1 Yb1 37.56(10)
N1 Zn1 Yb1 112.92(12)
N2 Zn1 Yb1 122.23(12)
O9 Zn2 O14 110.69(15)
O9 Zn2 O6 92.17(14)
O14 Zn2 O6 100.81(14)
O9 Zn2 N3 130.57(16)
O14 Zn2 N3 118.38(16)
O6 Zn2 N3 84.59(15)
O9 Zn2 N4 87.39(15)
O14 Zn2 N4 91.65(16)
O6 Zn2 N4 166.82(15)
N3 Zn2 N4 85.71(16)
C2 C1 C6 119.6(5)
C2 C1 C8 122.4(5)
C6 C1 C8 117.5(5)
O1 C2 C3 117.6(4)
O1 C2 C1 123.3(4)
C3 C2 C1 119.1(5)
O1 C2 Yb1 36.6(2)
C3 C2 Yb1 84.9(3)
C1 C2 Yb1 149.7(4)
C4 C3 O2 125.5(5)
C4 C3 C2 121.0(5)
O2 C3 C2 113.5(4)
C3 C4 C5 119.4(5)
C3 C4 H1 120.3
C5 C4 H1 120.3
C6 C5 C4 121.0(5)
C6 C5 H2 119.5
C4 C5 H2 119.5
C5 C6 C1 119.9(5)
C5 C6 H3 120.0
C1 C6 H3 120.0
C2 O1 Zn1 128.0(3)
C2 O1 Yb1 122.7(3)
Zn1 O1 Yb1 108.70(15)
C3 O2 C7 117.3(4)
C3 O2 Yb1 111.2(3)
C7 O2 Yb1 126.7(3)
O2 C7 H4 109.5
O2 C7 H5 109.5
H4 C7 H5 109.5
O2 C7 H6 109.5
H4 C7 H6 109.5
H5 C7 H6 109.5
N1 C8 C1 125.6(5)
N1 C8 H7 117.2
C1 C8 H7 117.2
C8 N1 O3 110.8(4)
C8 N1 Zn1 128.0(4)
O3 N1 Zn1 121.0(3)
C9 O3 N1 111.2(4)
O3 C9 C10 114.5(5)
O3 C9 H8 108.6
C10 C9 H8 108.6
O3 C9 H9 108.6
C10 C9 H9 108.6
H8 C9 H9 107.6
O4 C10 C9 114.0(5)
O4 C10 H10 108.8
C9 C10 H10 108.8
O4 C10 H11 108.8
C9 C10 H11 108.8
H10 C10 H11 107.7
C10 O4 N2 112.0(4)
C11 N2 O4 109.5(4)
C11 N2 Zn1 126.6(3)
O4 N2 Zn1 123.8(3)
N2 C11 C12 126.6(5)
N2 C11 H12 116.7
C12 C11 H12 116.7
C13 C12 C17 120.2(5)
C13 C12 C11 123.7(5)
C17 C12 C11 116.1(5)
O5 C13 C12 123.9(5)
O5 C13 C14 116.4(4)
C12 C13 C14 119.7(4)
O5 C13 Yb1 40.8(2)
C12 C13 Yb1 159.0(4)
C14 C13 Yb1 77.4(3)
O6 C14 C15 123.7(4)
O6 C14 C13 117.7(4)
C15 C14 C13 118.6(4)
O6 C14 Yb1 43.4(2)
C15 C14 Yb1 161.0(3)
C13 C14 Yb1 76.0(3)
C14 C15 C16 120.2(5)
C14 C15 C18 123.7(4)
C16 C15 C18 116.1(4)
C17 C16 C15 121.1(5)
C17 C16 H13 119.5
C15 C16 H13 119.5
C16 C17 C12 120.2(5)
C16 C17 H14 119.9
C12 C17 H14 119.9
C13 O5 Zn1 132.6(3)
C13 O5 Yb1 117.1(3)
Zn1 O5 Yb1 109.44(14)
C14 O6 Zn2 122.4(3)
C14 O6 Yb1 113.6(3)
Zn2 O6 Yb1 122.26(14)
N3 C18 C15 126.5(5)
N3 C18 H15 116.8
C15 C18 H15 116.8
C18 N3 O7 108.1(4)
C18 N3 Zn2 122.1(3)
O7 N3 Zn2 121.4(3)
N3 O7 C19 112.6(4)
O7 C19 C20 115.0(4)
O7 C19 H16 108.5
C20 C19 H16 108.5
O7 C19 H17 108.5
C20 C19 H17 108.5
H16 C19 H17 107.5
O8 C20 C19 112.3(5)
O8 C20 H18 109.2
C19 C20 H18 109.2
O8 C20 H19 109.2
C19 C20 H19 109.2
H18 C20 H19 107.9
N4 O8 C20 110.4(4)
C21 N4 O8 109.5(4)
C21 N4 Zn2 124.7(4)
O8 N4 Zn2 125.8(3)
N4 C21 C22 125.8(5)
N4 C21 H20 117.1
C22 C21 H20 117.1
C27 C22 C23 119.9(5)
C27 C22 C21 116.1(5)
C23 C22 C21 124.0(5)
O9 C23 C22 123.9(4)
O9 C23 C24 119.2(4)
C22 C23 C24 117.0(5)
O10 C24 C25 124.2(5)
O10 C24 C23 113.6(4)
C25 C24 C23 122.2(5)
C24 C25 C26 119.5(5)
C24 C25 H21 120.2
C26 C25 H21 120.2
C27 C26 C25 119.7(5)
C27 C26 H22 120.1
C25 C26 H22 120.1
C26 C27 C22 121.4(5)
C26 C27 H23 119.3
C22 C27 H23 119.3
C23 O9 Zn2 131.0(3)
C24 O10 C28 117.1(4)
O10 C28 H24 109.5
O10 C28 H25 109.5
H24 C28 H25 109.5
O10 C28 H26 109.5
H24 C28 H26 109.5
H25 C28 H26 109.5
C29 O11 Yb1 91.2(3)
C29 O12 Yb1 93.3(3)
O12 C29 O11 120.2(5)
O12 C29 C30 119.2(5)
O11 C29 C30 120.6(5)
O12 C29 Yb1 59.3(3)
O11 C29 Yb1 60.9(3)
C30 C29 Yb1 177.2(4)
C29 C30 H27 109.5
C29 C30 H28 109.5
H27 C30 H28 109.5
C29 C30 H29 109.5
H27 C30 H29 109.5
H28 C30 H29 109.5
C31 O13 Yb1 150.4(3)
C31 O14 Zn2 130.3(3)
O13 C31 O14 125.1(5)
O13 C31 C32 118.4(5)
O14 C31 C32 116.5(4)
C31 C32 H30 109.5
C31 C32 H31 109.5
H30 C32 H31 109.5
C31 C32 H32 109.5
H30 C32 H32 109.5
H31 C32 H32 109.5
C33 O15 Zn1 122.8(3)
O16 C33 O15 125.9(5)
O16 C33 C34 118.7(5)
O15 C33 C34 115.4(5)
C33 C34 H33 109.5
C33 C34 H34 109.5
H33 C34 H34 109.5
C33 C34 H35 109.5
H33 C34 H35 109.5
H34 C34 H35 109.5
Yb1 O17 H36 114(3)
Yb1 O17 H37 112(3)
H36 O17 H37 107(4)
Cl3 C35 Cl2 110.7(5)
Cl3 C35 Cl1 113.9(5)
Cl2 C35 Cl1 109.3(5)
Cl3 C35 H38 107.5
Cl2 C35 H38 107.5
Cl1 C35 H38 107.5

loop_
_geom_bond_atom_site_label_1
_geom_bond_atom_site_label_2
_geom_bond_distance
Yb1 O13 2.222(3)
Yb1 O1 2.250(3)
Yb1 O5 2.285(3)
Yb1 O17 2.303(3)
Yb1 O12 2.329(4)
Yb1 O6 2.350(3)
Yb1 O11 2.362(4)
Yb1 O2 2.593(3)
Yb1 C29 2.702(5)
Yb1 C13 3.115(5)
Yb1 C14 3.133(5)
Yb1 C2 3.174(5)
Zn1 O15 1.970(3)
Zn1 O5 1.992(3)
Zn1 O1 2.050(3)
Zn1 N1 2.077(5)
Zn1 N2 2.144(4)
Zn2 O9 1.952(3)
Zn2 O14 1.980(4)
Zn2 O6 2.086(3)
Zn2 N3 2.123(4)
Zn2 N4 2.169(4)
C1 C2 1.403(7)
C1 C6 1.417(7)
C1 C8 1.435(7)
C2 O1 1.331(6)
C2 C3 1.396(7)
C3 C4 1.382(7)
C3 O2 1.384(6)
C4 C5 1.400(8)
C4 H1 0.9500
C5 C6 1.363(8)
C5 H2 0.9500
C6 H3 0.9500
O2 C7 1.423(6)
C7 H4 0.9800
C7 H5 0.9800
C7 H6 0.9800
C8 N1 1.282(7)
C8 H7 0.9500
N1 O3 1.447(5)
O3 C9 1.445(7)
C9 C10 1.506(8)
C9 H8 0.9900
C9 H9 0.9900
C10 O4 1.422(6)
C10 H10 0.9900
C10 H11 0.9900
O4 N2 1.423(5)
N2 C11 1.277(7)
C11 C12 1.443(7)
C11 H12 0.9500
C12 C13 1.402(7)
C12 C17 1.411(7)
C13 O5 1.317(6)
C13 C14 1.435(7)
C14 O6 1.335(6)
C14 C15 1.401(7)
C15 C16 1.416(7)
C15 C18 1.453(7)
C16 C17 1.361(8)
C16 H13 0.9500
C17 H14 0.9500
C18 N3 1.282(7)
C18 H15 0.9500
N3 O7 1.417(5)
O7 C19 1.428(6)
C19 C20 1.504(8)
C19 H16 0.9900
C19 H17 0.9900
C20 O8 1.430(7)
C20 H18 0.9900
C20 H19 0.9900
O8 N4 1.425(5)
N4 C21 1.276(7)
C21 C22 1.456(7)
C21 H20 0.9500
C22 C27 1.408(7)
C22 C23 1.412(7)
C23 O9 1.317(6)
C23 C24 1.413(7)
C24 O10 1.376(6)
C24 C25 1.381(8)
C25 C26 1.399(9)
C25 H21 0.9500
C26 C27 1.367(8)
C26 H22 0.9500
C27 H23 0.9500
O10 C28 1.432(6)
C28 H24 0.9800
C28 H25 0.9800
C28 H26 0.9800
O11 C29 1.263(6)
O12 C29 1.243(6)
C29 C30 1.500(8)
C30 H27 0.9800
C30 H28 0.9800
C30 H29 0.9800
O13 C31 1.247(6)
O14 C31 1.264(6)
C31 C32 1.504(7)
C32 H30 0.9800
C32 H31 0.9800
C32 H32 0.9800
O15 C33 1.281(6)
O16 C33 1.218(6)
C33 C34 1.519(7)
C34 H33 0.9800
C34 H34 0.9800
C34 H35 0.9800
O17 H36 0.986(15)
O17 H37 0.988(15)
Cl1 C35 1.749(9)
Cl2 C35 1.741(8)
Cl3 C35 1.740(9)
C35 H38 1.0000

loop_
_geom_torsion_atom_site_label_1
_geom_torsion_atom_site_label_2
_geom_torsion_atom_site_label_3
_geom_torsion_atom_site_label_4
_geom_torsion
O13 Yb1 Zn1 O15 -1.6(5)
O1 Yb1 Zn1 O15 -75.0(2)
O5 Yb1 Zn1 O15 111.1(2)
O17 Yb1 Zn1 O15 23.19(15)
O12 Yb1 Zn1 O15 176.96(15)
O6 Yb1 Zn1 O15 100.75(15)
O11 Yb1 Zn1 O15 -128.38(15)
O2 Yb1 Zn1 O15 -55.72(14)
C29 Yb1 Zn1 O15 -156.51(17)
C13 Yb1 Zn1 O15 115.41(16)
C14 Yb1 Zn1 O15 110.51(15)
C2 Yb1 Zn1 O15 -78.43(16)
O13 Yb1 Zn1 O5 -112.7(5)
O1 Yb1 Zn1 O5 173.9(2)
O17 Yb1 Zn1 O5 -87.91(18)
O12 Yb1 Zn1 O5 65.87(18)
O6 Yb1 Zn1 O5 -10.34(18)
O11 Yb1 Zn1 O5 120.53(18)
O2 Yb1 Zn1 O5 -166.81(18)
C29 Yb1 Zn1 O5 92.4(2)
C13 Yb1 Zn1 O5 4.32(19)
C14 Yb1 Zn1 O5 -0.58(18)
C2 Yb1 Zn1 O5 170.47(19)
O13 Yb1 Zn1 O1 73.4(5)
O5 Yb1 Zn1 O1 -173.9(2)
O17 Yb1 Zn1 O1 98.16(18)
O12 Yb1 Zn1 O1 -108.07(19)
O6 Yb1 Zn1 O1 175.73(18)
O11 Yb1 Zn1 O1 -53.40(19)
O2 Yb1 Zn1 O1 19.26(18)
C29 Yb1 Zn1 O1 -81.5(2)
C13 Yb1 Zn1 O1 -169.61(19)
C14 Yb1 Zn1 O1 -174.52(18)
C2 Yb1 Zn1 O1 -3.5(2)
O13 Yb1 Zn1 N1 116.4(5)
O1 Yb1 Zn1 N1 42.9(2)
O5 Yb1 Zn1 N1 -131.0(2)
O17 Yb1 Zn1 N1 141.11(16)
O12 Yb1 Zn1 N1 -65.12(16)
O6 Yb1 Zn1 N1 -141.32(16)
O11 Yb1 Zn1 N1 -10.45(17)
O2 Yb1 Zn1 N1 62.21(16)
C29 Yb1 Zn1 N1 -38.59(18)
C13 Yb1 Zn1 N1 -126.66(18)
C14 Yb1 Zn1 N1 -131.57(16)
C2 Yb1 Zn1 N1 39.49(17)
O13 Yb1 Zn1 N2 -134.2(5)
O1 Yb1 Zn1 N2 152.4(2)
O5 Yb1 Zn1 N2 -21.6(2)
O17 Yb1 Zn1 N2 -109.46(16)
O12 Yb1 Zn1 N2 44.31(16)
O6 Yb1 Zn1 N2 -31.89(16)
O11 Yb1 Zn1 N2 98.98(17)
O2 Yb1 Zn1 N2 171.64(16)
C29 Yb1 Zn1 N2 70.84(18)
C13 Yb1 Zn1 N2 -17.23(17)
C14 Yb1 Zn1 N2 -22.14(16)
C2 Yb1 Zn1 N2 148.92(17)
C6 C1 C2 O1 -177.3(5)
C8 C1 C2 O1 -6.3(8)
C6 C1 C2 C3 0.0(8)
C8 C1 C2 C3 171.0(5)
C6 C1 C2 Yb1 -138.6(6)
C8 C1 C2 Yb1 32.4(10)
O13 Yb1 C2 O1 -160.8(3)
O5 Yb1 C2 O1 10.6(4)
O17 Yb1 C2 O1 -73.6(4)
O12 Yb1 C2 O1 88.6(4)
O6 Yb1 C2 O1 3.5(5)
O11 Yb1 C2 O1 132.2(4)
O2 Yb1 C2 O1 -142.4(4)
C29 Yb1 C2 O1 110.1(4)
C13 Yb1 C2 O1 17.2(4)
C14 Yb1 C2 O1 17.8(4)
O13 Yb1 C2 C3 -6.6(3)
O1 Yb1 C2 C3 154.2(5)
O5 Yb1 C2 C3 164.7(3)
O17 Yb1 C2 C3 80.6(3)
O12 Yb1 C2 C3 -117.2(3)
O6 Yb1 C2 C3 157.7(3)
O11 Yb1 C2 C3 -73.6(3)
O2 Yb1 C2 C3 11.8(3)
C29 Yb1 C2 C3 -95.8(3)
C13 Yb1 C2 C3 171.4(3)
C14 Yb1 C2 C3 171.9(3)
O13 Yb1 C2 C1 137.9(7)
O1 Yb1 C2 C1 -61.3(7)
O5 Yb1 C2 C1 -50.7(7)
O17 Yb1 C2 C1 -134.9(7)
O12 Yb1 C2 C1 27.4(7)
O6 Yb1 C2 C1 -57.8(8)
O11 Yb1 C2 C1 70.9(7)
O2 Yb1 C2 C1 156.4(7)
C29 Yb1 C2 C1 48.8(7)
C13 Yb1 C2 C1 -44.1(7)
C14 Yb1 C2 C1 -43.5(7)
O1 C2 C3 C4 178.5(5)
C1 C2 C3 C4 1.0(8)
Yb1 C2 C3 C4 161.5(5)
O1 C2 C3 O2 -0.5(6)
C1 C2 C3 O2 -178.0(4)
Yb1 C2 C3 O2 -17.6(4)
O2 C3 C4 C5 177.6(5)
C2 C3 C4 C5 -1.3(8)
C3 C4 C5 C6 0.6(9)
C4 C5 C6 C1 0.4(9)
C2 C1 C6 C5 -0.7(8)
C8 C1 C6 C5 -172.2(5)
C3 C2 O1 Zn1 160.3(3)
C1 C2 O1 Zn1 -22.4(7)
Yb1 C2 O1 Zn1 -170.4(5)
C3 C2 O1 Yb1 -29.3(6)
C1 C2 O1 Yb1 148.0(4)
O15 Zn1 O1 C2 -69.2(4)
O5 Zn1 O1 C2 167.6(4)
N1 Zn1 O1 C2 30.6(4)
N2 Zn1 O1 C2 115.9(4)
Yb1 Zn1 O1 C2 171.5(5)
O15 Zn1 O1 Yb1 119.27(16)
O5 Zn1 O1 Yb1 -3.86(14)
N1 Zn1 O1 Yb1 -140.89(19)
N2 Zn1 O1 Yb1 -55.5(4)
O13 Yb1 O1 C2 26.5(5)
O5 Yb1 O1 C2 -168.5(4)
O17 Yb1 O1 C2 107.6(4)
O12 Yb1 O1 C2 -96.0(4)
O6 Yb1 O1 C2 -178.0(3)
O11 Yb1 O1 C2 -43.9(4)
O2 Yb1 O1 C2 29.5(3)
C29 Yb1 O1 C2 -69.8(4)
C13 Yb1 O1 C2 -163.6(4)
C14 Yb1 O1 C2 -166.1(3)
O13 Yb1 O1 Zn1 -161.52(17)
O5 Yb1 O1 Zn1 3.56(13)
O17 Yb1 O1 Zn1 -80.39(16)
O12 Yb1 O1 Zn1 76.05(17)
O6 Yb1 O1 Zn1 -5.9(2)
O11 Yb1 O1 Zn1 128.11(18)
O2 Yb1 O1 Zn1 -158.5(2)
C29 Yb1 O1 Zn1 102.24(18)
C13 Yb1 O1 Zn1 8.44(16)
C14 Yb1 O1 Zn1 5.9(2)
C2 Yb1 O1 Zn1 172.0(5)
C4 C3 O2 C7 1.3(7)
C2 C3 O2 C7 -179.7(4)
C4 C3 O2 Yb1 -155.7(4)
C2 C3 O2 Yb1 23.2(5)
O13 Yb1 O2 C3 151.4(3)
O1 Yb1 O2 C3 -26.7(3)
O5 Yb1 O2 C3 -47.3(3)
O17 Yb1 O2 C3 -122.3(3)
O12 Yb1 O2 C3 58.3(3)
O6 Yb1 O2 C3 -164.1(3)
O11 Yb1 O2 C3 64.1(3)
C29 Yb1 O2 C3 62.0(3)
C13 Yb1 O2 C3 -52.4(4)
C14 Yb1 O2 C3 -110.8(5)
C2 Yb1 O2 C3 -12.7(3)
O13 Yb1 O2 C7 -3.0(4)
O1 Yb1 O2 C7 178.9(4)
O5 Yb1 O2 C7 158.3(4)
O17 Yb1 O2 C7 83.3(4)
O12 Yb1 O2 C7 -96.1(4)
O6 Yb1 O2 C7 41.5(5)
O11 Yb1 O2 C7 -90.3(4)
C29 Yb1 O2 C7 -92.4(4)
C13 Yb1 O2 C7 153.2(4)
C14 Yb1 O2 C7 94.8(6)
C2 Yb1 O2 C7 -167.1(4)
C2 C1 C8 N1 14.4(9)
C6 C1 C8 N1 -174.4(5)
C1 C8 N1 O3 -168.7(5)
C1 C8 N1 Zn1 6.8(8)
O15 Zn1 N1 C8 80.5(5)
O5 Zn1 N1 C8 -86.9(5)
O1 Zn1 N1 C8 -22.8(5)
N2 Zn1 N1 C8 -174.5(5)
Yb1 Zn1 N1 C8 -47.5(5)
O15 Zn1 N1 O3 -104.5(4)
O5 Zn1 N1 O3 88.1(4)
O1 Zn1 N1 O3 152.2(4)
N2 Zn1 N1 O3 0.5(4)
Yb1 Zn1 N1 O3 127.5(3)
C8 N1 O3 C9 -109.4(5)
Zn1 N1 O3 C9 74.8(5)
N1 O3 C9 C10 -60.6(6)
O3 C9 C10 O4 -51.4(7)
C9 C10 O4 N2 90.0(5)
C10 O4 N2 C11 172.9(4)
C10 O4 N2 Zn1 -4.3(5)
O15 Zn1 N2 C11 -122.0(4)
O5 Zn1 N2 C11 3.2(4)
O1 Zn1 N2 C11 52.8(6)
N1 Zn1 N2 C11 135.9(4)
Yb1 Zn1 N2 C11 16.3(5)
O15 Zn1 N2 O4 54.6(4)
O5 Zn1 N2 O4 179.9(4)
O1 Zn1 N2 O4 -130.6(4)
N1 Zn1 N2 O4 -47.5(4)
Yb1 Zn1 N2 O4 -167.0(3)
O4 N2 C11 C12 -177.3(4)
Zn1 N2 C11 C12 -0.3(7)
N2 C11 C12 C13 -1.5(8)
N2 C11 C12 C17 176.9(5)
C17 C12 C13 O5 179.8(5)
C11 C12 C13 O5 -1.8(8)
C17 C12 C13 C14 0.5(7)
C11 C12 C13 C14 178.9(4)
C17 C12 C13 Yb1 142.7(8)
C11 C12 C13 Yb1 -38.9(12)
O13 Yb1 C13 O5 159.9(3)
O1 Yb1 C13 O5 -11.9(3)
O17 Yb1 C13 O5 78.4(3)
O12 Yb1 C13 O5 -115.5(3)
O6 Yb1 C13 O5 154.6(4)
O11 Yb1 C13 O5 -92.3(3)
O2 Yb1 C13 O5 11.0(4)
C29 Yb1 C13 O5 -105.0(3)
C14 Yb1 C13 O5 162.9(5)
C2 Yb1 C13 O5 -17.9(3)
O13 Yb1 C13 C12 -150.0(9)
O1 Yb1 C13 C12 38.2(9)
O5 Yb1 C13 C12 50.1(9)
O17 Yb1 C13 C12 128.5(9)
O12 Yb1 C13 C12 -65.5(9)
O6 Yb1 C13 C12 -155.3(10)
O11 Yb1 C13 C12 -42.2(10)
O2 Yb1 C13 C12 61.0(10)
C29 Yb1 C13 C12 -54.9(9)
C14 Yb1 C13 C12 -147.0(11)
C2 Yb1 C13 C12 32.2(10)
O13 Yb1 C13 C14 -3.1(3)
O1 Yb1 C13 C14 -174.9(3)
O5 Yb1 C13 C14 -162.9(5)
O17 Yb1 C13 C14 -84.6(3)
O12 Yb1 C13 C14 81.5(3)
O6 Yb1 C13 C14 -8.3(2)
O11 Yb1 C13 C14 104.8(3)
O2 Yb1 C13 C14 -152.0(3)
C29 Yb1 C13 C14 92.1(3)
C2 Yb1 C13 C14 179.1(3)
O5 C13 C14 O6 0.2(6)
C12 C13 C14 O6 179.6(4)
Yb1 C13 C14 O6 12.5(4)
O5 C13 C14 C15 -179.3(4)
C12 C13 C14 C15 0.1(7)
Yb1 C13 C14 C15 -166.9(4)
O5 C13 C14 Yb1 -12.3(3)
C12 C13 C14 Yb1 167.0(4)
O13 Yb1 C14 O6 13.8(3)
O1 Yb1 C14 O6 -158.2(3)
O5 Yb1 C14 O6 -155.2(4)
O17 Yb1 C14 O6 -69.4(3)
O12 Yb1 C14 O6 108.7(3)
O11 Yb1 C14 O6 105.0(3)
O2 Yb1 C14 O6 -80.7(6)
C29 Yb1 C14 O6 106.3(3)
C13 Yb1 C14 O6 -163.8(5)
C2 Yb1 C14 O6 -164.9(3)
O13 Yb1 C14 C15 -40.1(11)
O1 Yb1 C14 C15 147.9(10)
O5 Yb1 C14 C15 150.8(11)
O17 Yb1 C14 C15 -123.3(11)
O12 Yb1 C14 C15 54.8(10)
O6 Yb1 C14 C15 -53.9(10)
O11 Yb1 C14 C15 51.1(11)
O2 Yb1 C14 C15 -134.6(9)
C29 Yb1 C14 C15 52.4(11)
C13 Yb1 C14 C15 142.3(12)
C2 Yb1 C14 C15 141.1(10)
O13 Yb1 C14 C13 177.6(3)
O1 Yb1 C14 C13 5.6(3)
O5 Yb1 C14 C13 8.5(2)
O17 Yb1 C14 C13 94.4(3)
O12 Yb1 C14 C13 -87.5(3)
O6 Yb1 C14 C13 163.8(5)
O11 Yb1 C14 C13 -91.2(3)
O2 Yb1 C14 C13 83.1(5)
C29 Yb1 C14 C13 -89.9(3)
C2 Yb1 C14 C13 -1.2(3)
O6 C14 C15 C16 -179.8(4)
C13 C14 C15 C16 -0.5(7)
Yb1 C14 C15 C16 -138.0(9)
O6 C14 C15 C18 2.4(7)
C13 C14 C15 C18 -178.2(4)
Yb1 C14 C15 C18 44.3(13)
C14 C15 C16 C17 0.2(7)
C18 C15 C16 C17 178.1(5)
C15 C16 C17 C12 0.4(8)
C13 C12 C17 C16 -0.7(7)
C11 C12 C17 C16 -179.2(5)
C12 C13 O5 Zn1 7.3(7)
C14 C13 O5 Zn1 -173.4(3)
Yb1 C13 O5 Zn1 168.0(5)
C12 C13 O5 Yb1 -160.7(4)
C14 C13 O5 Yb1 18.6(5)
O15 Zn1 O5 C13 97.9(4)
O1 Zn1 O5 C13 -164.8(4)
N1 Zn1 O5 C13 -97.4(4)
N2 Zn1 O5 C13 -6.8(4)
Yb1 Zn1 O5 C13 -168.7(5)
O15 Zn1 O5 Yb1 -93.45(19)
O1 Zn1 O5 Yb1 3.82(14)
N1 Zn1 O5 Yb1 71.3(2)
N2 Zn1 O5 Yb1 161.86(17)
O13 Yb1 O5 C13 -32.0(5)
O1 Yb1 O5 C13 166.9(4)
O17 Yb1 O5 C13 -100.4(3)
O12 Yb1 O5 C13 58.8(3)
O6 Yb1 O5 C13 -20.2(3)
O11 Yb1 O5 C13 99.8(3)
O2 Yb1 O5 C13 -172.9(3)
C29 Yb1 O5 C13 77.5(3)
C14 Yb1 O5 C13 -10.1(3)
C2 Yb1 O5 C13 162.9(3)
O13 Yb1 O5 Zn1 157.4(2)
O1 Yb1 O5 Zn1 -3.68(14)
O17 Yb1 O5 Zn1 89.02(16)
O12 Yb1 O5 Zn1 -111.84(17)
O6 Yb1 O5 Zn1 169.17(18)
O11 Yb1 O5 Zn1 -70.87(19)
O2 Yb1 O5 Zn1 16.5(2)
C29 Yb1 O5 Zn1 -93.09(18)
C13 Yb1 O5 Zn1 -170.6(4)
C14 Yb1 O5 Zn1 179.2(2)
C2 Yb1 O5 Zn1 -7.74(16)
C15 C14 O6 Zn2 -33.3(6)
C13 C14 O6 Zn2 147.3(3)
Yb1 C14 O6 Zn2 165.2(4)
C15 C14 O6 Yb1 161.6(4)
C13 C14 O6 Yb1 -17.8(5)
O9 Zn2 O6 C14 -88.4(3)
O14 Zn2 O6 C14 160.1(3)
N3 Zn2 O6 C14 42.2(3)
N4 Zn2 O6 C14 -0.6(8)
O9 Zn2 O6 Yb1 75.51(18)
O14 Zn2 O6 Yb1 -36.0(2)
N3 Zn2 O6 Yb1 -153.93(19)
N4 Zn2 O6 Yb1 163.3(6)
O13 Yb1 O6 C14 -166.4(3)
O1 Yb1 O6 C14 28.7(4)
O5 Yb1 O6 C14 19.4(3)
O17 Yb1 O6 C14 107.8(3)
O12 Yb1 O6 C14 -64.1(3)
O11 Yb1 O6 C14 -90.5(3)
O2 Yb1 O6 C14 149.6(3)
C29 Yb1 O6 C14 -76.6(3)
C13 Yb1 O6 C14 9.5(3)
C2 Yb1 O6 C14 27.0(5)
O13 Yb1 O6 Zn2 28.38(18)
O1 Yb1 O6 Zn2 -136.47(17)
O5 Yb1 O6 Zn2 -145.7(2)
O17 Yb1 O6 Zn2 -57.42(17)
O12 Yb1 O6 Zn2 130.70(19)
O11 Yb1 O6 Zn2 104.3(2)
O2 Yb1 O6 Zn2 -15.6(3)
C29 Yb1 O6 Zn2 118.22(19)
C13 Yb1 O6 Zn2 -155.7(2)
C14 Yb1 O6 Zn2 -165.2(4)
C2 Yb1 O6 Zn2 -138.2(2)
C14 C15 C18 N3 2.5(8)
C16 C15 C18 N3 -175.3(5)
C15 C18 N3 O7 171.8(4)
C15 C18 N3 Zn2 23.5(7)
O9 Zn2 N3 C18 51.0(5)
O14 Zn2 N3 C18 -136.6(4)
O6 Zn2 N3 C18 -37.3(4)
N4 Zn2 N3 C18 133.8(4)
O9 Zn2 N3 O7 -93.3(4)
O14 Zn2 N3 O7 79.2(4)
O6 Zn2 N3 O7 178.5(3)
N4 Zn2 N3 O7 -10.4(3)
C18 N3 O7 C19 141.0(4)
Zn2 N3 O7 C19 -70.5(5)
N3 O7 C19 C20 66.4(6)
O7 C19 C20 O8 45.3(7)
C19 C20 O8 N4 -83.1(5)
C20 O8 N4 C21 174.2(4)
C20 O8 N4 Zn2 -4.9(6)
O9 Zn2 N4 C21 12.9(4)
O14 Zn2 N4 C21 123.6(4)
O6 Zn2 N4 C21 -75.4(8)
N3 Zn2 N4 C21 -118.1(4)
O9 Zn2 N4 O8 -168.1(4)
O14 Zn2 N4 O8 -57.5(4)
O6 Zn2 N4 O8 103.5(7)
N3 Zn2 N4 O8 60.9(4)
O8 N4 C21 C22 178.9(5)
Zn2 N4 C21 C22 -2.0(8)
N4 C21 C22 C27 170.2(5)
N4 C21 C22 C23 -10.0(9)
C27 C22 C23 O9 -176.0(5)
C21 C22 C23 O9 4.2(8)
C27 C22 C23 C24 4.5(7)
C21 C22 C23 C24 -175.3(5)
O9 C23 C24 O10 -5.5(7)
C22 C23 C24 O10 174.0(4)
O9 C23 C24 C25 174.3(5)
C22 C23 C24 C25 -6.2(8)
O10 C24 C25 C26 -176.8(5)
C23 C24 C25 C26 3.4(8)
C24 C25 C26 C27 1.3(9)
C25 C26 C27 C22 -2.8(10)
C23 C22 C27 C26 -0.2(9)
C21 C22 C27 C26 179.6(6)
C22 C23 O9 Zn2 15.1(7)
C24 C23 O9 Zn2 -165.5(3)
O14 Zn2 O9 C23 -110.5(4)
O6 Zn2 O9 C23 147.1(4)
N3 Zn2 O9 C23 62.3(5)
N4 Zn2 O9 C23 -19.8(4)
C25 C24 O10 C28 3.7(7)
C23 C24 O10 C28 -176.5(5)
O13 Yb1 O11 C29 105.1(3)
O1 Yb1 O11 C29 -111.2(3)
O5 Yb1 O11 C29 -53.0(3)
O17 Yb1 O11 C29 171.4(3)
O12 Yb1 O11 C29 -1.3(3)
O6 Yb1 O11 C29 30.3(4)
O2 Yb1 O11 C29 -175.7(3)
C13 Yb1 O11 C29 -27.9(4)
C14 Yb1 O11 C29 2.8(4)
C2 Yb1 O11 C29 -126.5(3)
O13 Yb1 O12 C29 -74.0(3)
O1 Yb1 O12 C29 73.7(3)
O5 Yb1 O12 C29 136.3(3)
O17 Yb1 O12 C29 -170.6(3)
O6 Yb1 O12 C29 -152.4(3)
O11 Yb1 O12 C29 1.3(3)
O2 Yb1 O12 C29 8.1(4)
C13 Yb1 O12 C29 156.5(3)
C14 Yb1 O12 C29 -174.8(3)
C2 Yb1 O12 C29 52.6(3)
Yb1 O12 C29 O11 -2.4(5)
Yb1 O12 C29 C30 177.2(5)
Yb1 O11 C29 O12 2.4(5)
Yb1 O11 C29 C30 -177.3(5)
O13 Yb1 C29 O12 108.6(3)
O1 Yb1 C29 O12 -109.8(3)
O5 Yb1 C29 O12 -43.5(3)
O17 Yb1 C29 O12 107.5(19)
O6 Yb1 C29 O12 27.2(3)
O11 Yb1 C29 O12 -177.6(5)
O2 Yb1 C29 O12 -173.5(3)
C13 Yb1 C29 O12 -21.8(3)
C14 Yb1 C29 O12 4.8(3)
C2 Yb1 C29 O12 -129.2(3)
O13 Yb1 C29 O11 -73.8(3)
O1 Yb1 C29 O11 67.8(3)
O5 Yb1 C29 O11 134.2(3)
O17 Yb1 C29 O11 -75(2)
O12 Yb1 C29 O11 177.6(5)
O6 Yb1 C29 O11 -155.2(3)
O2 Yb1 C29 O11 4.2(3)
C13 Yb1 C29 O11 155.8(3)
C14 Yb1 C29 O11 -177.6(3)
C2 Yb1 C29 O11 48.4(3)
O13 Yb1 C29 C30 49(8)
O1 Yb1 C29 C30 -169(8)
O5 Yb1 C29 C30 -103(8)
O17 Yb1 C29 C30 48(9)
O12 Yb1 C29 C30 -59(8)
O6 Yb1 C29 C30 -32(8)
O11 Yb1 C29 C30 123(9)
O2 Yb1 C29 C30 127(8)
C13 Yb1 C29 C30 -81(8)
C14 Yb1 C29 C30 -55(8)
C2 Yb1 C29 C30 171(8)
O1 Yb1 O13 C31 151.3(6)
O5 Yb1 O13 C31 -0.4(9)
O17 Yb1 O13 C31 68.1(7)
O12 Yb1 O13 C31 -85.6(7)
O6 Yb1 O13 C31 -11.5(7)
O11 Yb1 O13 C31 -138.7(7)
O2 Yb1 O13 C31 148.5(7)
C29 Yb1 O13 C31 -111.8(7)
C13 Yb1 O13 C31 -15.5(8)
C14 Yb1 O13 C31 -16.9(7)
C2 Yb1 O13 C31 162.0(7)
O9 Zn2 O14 C31 -72.9(5)
O6 Zn2 O14 C31 23.6(5)
N3 Zn2 O14 C31 113.3(4)
N4 Zn2 O14 C31 -160.7(5)
Yb1 O13 C31 O14 -0.3(11)
Yb1 O13 C31 C32 179.7(5)
Zn2 O14 C31 O13 -6.4(8)
Zn2 O14 C31 C32 173.6(4)
O5 Zn1 O15 C33 29.0(4)
O1 Zn1 O15 C33 -53.0(4)
N1 Zn1 O15 C33 -139.6(4)
N2 Zn1 O15 C33 124.5(4)
Yb1 Zn1 O15 C33 -15.6(4)
Zn1 O15 C33 O16 -5.3(7)
Zn1 O15 C33 C34 176.7(4)
